data_4132121
loop_
_publ_author_name
'Walters, Daniel T.'
'Aghakhanpour, Reza Babadi'
'Powers, Xian B.'
'Ghiassi, Kamran B.'
'Olmstead, Marilyn M.'
'Balch, Alan L.'

_publ_section_title
;
 Utilization of a Nonemissive Triphosphine Ligand to Construct a
 Luminescent Gold(I)-Box That Undergoes Mechanochromic Collapse into a
 Helical Complex.
;
_journal_issue 24
_journal_name_full 'Journal of the American Chemical Society'
_journal_page_first 7533
_journal_page_last 7542
_journal_paper_doi 10.1021/jacs.8b01666
_journal_volume 140
_journal_year 2018
_chemical_absolute_configuration ad
_chemical_formula_moiety 'C136 H132 Au6 Cl P12, 5(F6 P), 3(C O)'
_chemical_formula_sum 'C139 H132 Au6 Cl F30 O3 P17'
_chemical_formula_weight 4164.18
_space_group_crystal_system monoclinic
_space_group_IT_number 9
_space_group_name_Hall 'C -2yc'
_space_group_name_H-M_alt 'C 1 c 1'
_atom_sites_solution_hydrogens geom
_atom_sites_solution_primary dual
_atom_sites_solution_secondary difmap
_audit_creation_method SHELXL-2016/6
_cell_angle_alpha 90
_cell_angle_beta 91.1580(13)
_cell_angle_gamma 90
_cell_formula_units_Z 4
_cell_length_a 25.058(2)
_cell_length_b 13.8613(13)
_cell_length_c 42.523(4)
_cell_measurement_reflns_used 9089
_cell_measurement_temperature 90(2)
_cell_measurement_theta_max 32.4
_cell_measurement_theta_min 2.49
_cell_volume 14767(2)
_computing_cell_refinement 'SAINT (Bruker, 2013)'
_computing_data_collection 'Apex2 (Bruker, 2015)'
_computing_data_reduction 'SAINT (Bruker, 2013)'
_computing_publication_material 'SHELXL-2016/6 (Sheldrick, 2016)'
_computing_structure_refinement 'SHELXL-2016/6 (Sheldrick, 2016)'
_computing_structure_solution 'SHELXT (Sheldrick, 2015)'
_diffrn_ambient_temperature 90(2)
_diffrn_detector_area_resol_mean 8.3
_diffrn_measured_fraction_theta_full 0.998
_diffrn_measured_fraction_theta_max 0.999
_diffrn_measurement_device_type 'Bruker APEXII'
_diffrn_measurement_method \w
_diffrn_radiation_type MoK\a
_diffrn_radiation_wavelength 0.71073
_diffrn_reflns_av_R_equivalents 0.0414
_diffrn_reflns_av_unetI/netI 0.0560
_diffrn_reflns_Laue_measured_fraction_full 0.998
_diffrn_reflns_Laue_measured_fraction_max 0.999
_diffrn_reflns_limit_h_max 36
_diffrn_reflns_limit_h_min -36
_diffrn_reflns_limit_k_max 20
_diffrn_reflns_limit_k_min -20
_diffrn_reflns_limit_l_max 61
_diffrn_reflns_limit_l_min -61
_diffrn_reflns_number 118333
_diffrn_reflns_point_group_measured_fraction_full 0.998
_diffrn_reflns_point_group_measured_fraction_max 0.999
_diffrn_reflns_theta_full 25.242
_diffrn_reflns_theta_max 30.999
_diffrn_reflns_theta_min 1.626
_diffrn_source 'fine-focus sealed tube'
_exptl_absorpt_coefficient_mu 6.229
_exptl_absorpt_correction_T_max 0.746
_exptl_absorpt_correction_T_min 0.449
_exptl_absorpt_correction_type multi-scan
_exptl_absorpt_process_details 'SADABS (Sheldrick, 2014)'
_exptl_crystal_density_diffrn 1.873
_exptl_crystal_description block
_exptl_crystal_F_000 8024
_exptl_crystal_size_max 0.314
_exptl_crystal_size_mid 0.230
_exptl_crystal_size_min 0.196
_refine_diff_density_max 5.889
_refine_diff_density_min -10.793
_refine_diff_density_rms 0.401
_refine_ls_abs_structure_details
;
 Refined as an inversion twin.
;
_refine_ls_abs_structure_Flack 0.294(11)
_refine_ls_extinction_method none
_refine_ls_goodness_of_fit_ref 1.098
_refine_ls_hydrogen_treatment constr
_refine_ls_matrix_type full
_refine_ls_number_parameters 1146
_refine_ls_number_reflns 46672
_refine_ls_number_restraints 74
_refine_ls_restrained_S_all 1.099
_refine_ls_R_factor_all 0.0854
_refine_ls_R_factor_gt 0.0798
_refine_ls_shift/su_max 0.001
_refine_ls_shift/su_mean 0.000
_refine_ls_structure_factor_coef Fsqd
_refine_ls_weighting_details 'w=1/[\s^2^(Fo^2^)+(0.0520P)^2^+1502.3253P] where P=(Fo^2^+2Fc^2^)/3'
_refine_ls_weighting_scheme calc
_refine_ls_wR_factor_gt 0.1921
_refine_ls_wR_factor_ref 0.1949
_reflns_Friedel_coverage 1.000
_reflns_Friedel_fraction_full 0.998
_reflns_Friedel_fraction_max 0.999
_reflns_number_gt 43062
_reflns_number_total 46672
_reflns_threshold_expression 'I > 2\s(I)'
_cod_data_source_file ja8b01666_si_004.cif
_cod_data_source_block dw24
_cod_original_sg_symbol_H-M 'C c'
_cod_database_code 4132121
_shelx_shelxl_version_number 2016/6
_shelx_space_group_comment
;
The symmetry employed for this shelxl refinement is uniquely defined
by the following loop, which should always be used as a source of
symmetry information in preference to the above space-group names.
They are only intended as comments.
;
_shelx_estimated_absorpt_t_min 0.245
_shelx_estimated_absorpt_t_max 0.375

loop_
_space_group_symop_operation_xyz
'x, y, z'
'x, -y, z+1/2'
'x+1/2, y+1/2, z'
'x+1/2, -y+1/2, z+1/2'

loop_
_atom_site_label
_atom_site_type_symbol
_atom_site_fract_x
_atom_site_fract_y
_atom_site_fract_z
_atom_site_U_iso_or_equiv
_atom_site_adp_type
_atom_site_occupancy
_atom_site_site_symmetry_order
_atom_site_calc_flag
_atom_site_refinement_flags_posn
_atom_site_refinement_flags_adp
Au1 Au 0.55264(3) 0.22305(5) 0.40266(2) 0.01182(15) Uani 1 1 d . .
Au2 Au 0.55978(3) 0.21546(5) 0.47163(2) 0.01058(13) Uani 1 1 d . .
Au3 Au 0.55977(3) 0.22472(5) 0.54017(2) 0.01036(14) Uani 1 1 d . .
Au4 Au 0.38622(3) 0.05494(5) 0.60782(2) 0.01095(14) Uani 1 1 d . .
Au5 Au 0.38453(2) 0.06450(5) 0.67638(2) 0.00960(13) Uani 1 1 d . .
Au6 Au 0.39596(3) 0.05235(5) 0.74525(2) 0.01180(14) Uani 1 1 d . .
Cl1 Cl 0.4754(2) 0.1415(4) 0.57706(13) 0.0198(9) Uani 1 1 d . .
P1 P 0.4612(2) 0.2024(4) 0.40025(13) 0.0137(9) Uani 1 1 d . .
P2 P 0.50787(19) 0.0778(4) 0.47038(13) 0.0107(8) Uani 1 1 d . .
P3 P 0.5965(2) 0.0721(4) 0.53743(13) 0.0113(9) Uani 1 1 d . .
P4 P 0.64289(19) 0.2381(4) 0.39400(12) 0.0112(9) Uani 1 1 d . .
P5 P 0.61050(18) 0.3544(4) 0.46524(12) 0.0103(8) Uani 1 1 d . .
P6 P 0.5304(2) 0.3818(4) 0.53691(12) 0.0131(9) Uani 1 1 d . .
P7 P 0.4152(2) -0.1044(3) 0.60899(12) 0.0115(9) Uani 1 1 d . .
P8 P 0.3369(2) -0.0790(4) 0.68116(12) 0.0127(9) Uani 1 1 d . .
P9 P 0.30616(19) 0.0259(4) 0.75499(12) 0.0108(8) Uani 1 1 d . .
P10 P 0.3431(2) 0.2027(4) 0.61140(12) 0.0103(8) Uani 1 1 d . .
P11 P 0.4320(2) 0.2077(4) 0.67905(13) 0.0110(9) Uani 1 1 d . .
P12 P 0.4874(2) 0.0774(4) 0.74583(13) 0.0128(9) Uani 1 1 d . .
C1 C 0.4423(9) 0.0916(15) 0.3802(5) 0.018(4) Uani 1 1 d . .
C2 C 0.4831(10) 0.0368(15) 0.3665(6) 0.020(4) Uani 1 1 d . .
H2 H 0.518574 0.060855 0.366131 0.024 Uiso 1 1 calc R U
C3 C 0.4708(11) -0.0536(15) 0.3534(5) 0.025(5) Uani 1 1 d . .
H3 H 0.497528 -0.090858 0.343558 0.030 Uiso 1 1 calc R U
C4 C 0.4180(9) -0.0883(16) 0.3551(5) 0.021(4) Uani 1 1 d . .
H4 H 0.409320 -0.150529 0.347132 0.025 Uiso 1 1 calc R U
C5 C 0.3795(9) -0.0324(17) 0.3681(7) 0.027(5) Uani 1 1 d . .
H5 H 0.344259 -0.057295 0.368905 0.033 Uiso 1 1 calc R U
C6 C 0.3888(9) 0.0561(18) 0.3800(6) 0.023(4) Uani 1 1 d . .
H6 H 0.360565 0.093925 0.387971 0.028 Uiso 1 1 calc R U
C7 C 0.4325(8) 0.3062(15) 0.3798(5) 0.016(4) Uani 1 1 d . .
C8 C 0.4594(11) 0.3411(17) 0.3537(6) 0.026(5) Uani 1 1 d . .
H8 H 0.491380 0.311024 0.347172 0.032 Uiso 1 1 calc R U
C9 C 0.4388(10) 0.4210(19) 0.3373(6) 0.029(5) Uani 1 1 d . .
H9 H 0.456184 0.440967 0.318774 0.035 Uiso 1 1 calc R U
C10 C 0.3953(10) 0.471(2) 0.3465(8) 0.042(8) Uani 1 1 d . .
H10 H 0.383757 0.528687 0.336037 0.051 Uiso 1 1 calc R U
C11 C 0.3679(11) 0.4325(19) 0.3729(8) 0.036(6) Uani 1 1 d . .
H11 H 0.336227 0.463310 0.379613 0.043 Uiso 1 1 calc R U
C12 C 0.3862(8) 0.3506(18) 0.3892(7) 0.028(5) Uani 1 1 d . .
H12 H 0.366906 0.326038 0.406454 0.034 Uiso 1 1 calc R U
C13 C 0.4274(7) 0.1966(14) 0.4383(5) 0.013(3) Uani 1 1 d . .
H13A H 0.438162 0.253675 0.450863 0.015 Uiso 1 1 calc R U
H13B H 0.388452 0.201020 0.434250 0.015 Uiso 1 1 calc R U
C14 C 0.4387(8) 0.1060(16) 0.4579(5) 0.019(4) Uani 1 1 d . .
H14A H 0.424879 0.049992 0.445798 0.023 Uiso 1 1 calc R U
H14B H 0.417218 0.110657 0.477155 0.023 Uiso 1 1 calc R U
C15 C 0.5301(7) -0.0150(13) 0.4437(4) 0.011(3) Uiso 1 1 d . .
C16 C 0.5798(8) -0.0094(14) 0.4286(4) 0.013(3) Uiso 1 1 d . .
H16 H 0.602490 0.044279 0.432679 0.015 Uiso 1 1 calc R U
C17 C 0.5959(8) -0.0794(14) 0.4083(5) 0.015(3) Uiso 1 1 d . .
H17 H 0.629202 -0.074664 0.398156 0.018 Uiso 1 1 calc R U
C18 C 0.5628(9) -0.1566(17) 0.4031(5) 0.021(4) Uiso 1 1 d . .
H18 H 0.573140 -0.203376 0.388006 0.025 Uiso 1 1 calc R U
C19 C 0.5150(9) -0.1705(18) 0.4185(6) 0.023(4) Uiso 1 1 d . .
H19 H 0.493692 -0.226319 0.414896 0.028 Uiso 1 1 calc R U
C20 C 0.4997(8) -0.0988(14) 0.4395(5) 0.014(3) Uiso 1 1 d . .
H20 H 0.468082 -0.106945 0.451137 0.017 Uiso 1 1 calc R U
C21 C 0.4974(7) 0.0185(14) 0.5079(4) 0.012(3) Uiso 1 1 d . .
H21A H 0.478952 0.064788 0.521746 0.015 Uiso 1 1 calc R U
H21B H 0.472717 -0.036247 0.504198 0.015 Uiso 1 1 calc R U
C22 C 0.5478(8) -0.0210(14) 0.5266(5) 0.014(3) Uiso 1 1 d . .
H22A H 0.565566 -0.070205 0.513570 0.017 Uiso 1 1 calc R U
H22B H 0.535780 -0.053290 0.545998 0.017 Uiso 1 1 calc R U
C23 C 0.6522(8) 0.0654(14) 0.5103(5) 0.012(3) Uiso 1 1 d . .
C24 C 0.6910(8) 0.1394(15) 0.5132(5) 0.016(4) Uiso 1 1 d . .
H24 H 0.685235 0.192299 0.526942 0.020 Uiso 1 1 calc R U
C25 C 0.7370(8) 0.1347(15) 0.4962(5) 0.016(4) Uiso 1 1 d . .
H25 H 0.763817 0.182493 0.499198 0.020 Uiso 1 1 calc R U
C26 C 0.7447(7) 0.0606(13) 0.4747(4) 0.009(3) Uiso 1 1 d . .
H26 H 0.775189 0.061045 0.461820 0.010 Uiso 1 1 calc R U
C27 C 0.7081(8) -0.0135(16) 0.4721(5) 0.018(4) Uiso 1 1 d . .
H27 H 0.714487 -0.065851 0.458292 0.022 Uiso 1 1 calc R U
C28 C 0.6613(7) -0.0117(14) 0.4900(4) 0.013(3) Uiso 1 1 d . .
H28 H 0.636058 -0.062700 0.488240 0.015 Uiso 1 1 calc R U
C29 C 0.6299(8) 0.0312(15) 0.5736(5) 0.015(4) Uiso 1 1 d . .
C30 C 0.6476(10) 0.0993(18) 0.5945(6) 0.023(4) Uiso 1 1 d . .
H30 H 0.636939 0.164743 0.592139 0.028 Uiso 1 1 calc R U
C31 C 0.6823(11) 0.071(2) 0.6200(6) 0.028(5) Uiso 1 1 d . .
H31 H 0.697032 0.118056 0.633967 0.033 Uiso 1 1 calc R U
C32 C 0.6943(9) -0.0264(17) 0.6241(6) 0.022(4) Uiso 1 1 d . .
H32 H 0.716428 -0.045691 0.641338 0.027 Uiso 1 1 calc R U
C33 C 0.6747(10) -0.0953(19) 0.6036(6) 0.026(5) Uiso 1 1 d . .
H33 H 0.682706 -0.161628 0.606922 0.031 Uiso 1 1 calc R U
C34 C 0.6424(8) -0.0659(16) 0.5776(5) 0.018(4) Uiso 1 1 d . .
H34 H 0.629395 -0.112344 0.562863 0.021 Uiso 1 1 calc R U
C35 C 0.6631(8) 0.1298(14) 0.3721(5) 0.014(3) Uiso 1 1 d . .
C36 C 0.7061(8) 0.0704(15) 0.3814(5) 0.016(3) Uiso 1 1 d . .
H36 H 0.727615 0.085341 0.399438 0.019 Uiso 1 1 calc R U
C37 C 0.7161(8) -0.0111(15) 0.3633(5) 0.017(4) Uiso 1 1 d . .
H37 H 0.742689 -0.055653 0.370082 0.020 Uiso 1 1 calc R U
C38 C 0.6881(8) -0.0283(16) 0.3355(5) 0.018(4) Uiso 1 1 d . .
H38 H 0.697482 -0.081528 0.322697 0.021 Uiso 1 1 calc R U
C39 C 0.6460(9) 0.0319(17) 0.3263(5) 0.019(4) Uiso 1 1 d . .
H39 H 0.626328 0.019356 0.307370 0.023 Uiso 1 1 calc R U
C40 C 0.6331(9) 0.1100(16) 0.3449(5) 0.018(4) Uiso 1 1 d . .
H40 H 0.603780 0.150192 0.339200 0.022 Uiso 1 1 calc R U
C41 C 0.6580(7) 0.3438(14) 0.3703(4) 0.012(3) Uiso 1 1 d . .
C42 C 0.6191(9) 0.3752(16) 0.3484(5) 0.019(4) Uiso 1 1 d . .
H42 H 0.585467 0.343745 0.347317 0.023 Uiso 1 1 calc R U
C43 C 0.6292(10) 0.4510(18) 0.3287(6) 0.025(5) Uiso 1 1 d . .
H43 H 0.602993 0.470476 0.313526 0.030 Uiso 1 1 calc R U
C44 C 0.6768(10) 0.4984(18) 0.3309(6) 0.025(4) Uiso 1 1 d . .
H44 H 0.683129 0.552125 0.317649 0.030 Uiso 1 1 calc R U
C45 C 0.7167(10) 0.4688(18) 0.3525(6) 0.023(4) Uiso 1 1 d . .
H45 H 0.749284 0.503362 0.354678 0.028 Uiso 1 1 calc R U
C46 C 0.7069(7) 0.3870(14) 0.3708(4) 0.013(3) Uiso 1 1 d . .
H46 H 0.734825 0.361130 0.383659 0.015 Uiso 1 1 calc R U
C47 C 0.6834(8) 0.2404(15) 0.4296(5) 0.014(3) Uiso 1 1 d . .
H47A H 0.675253 0.181677 0.441881 0.017 Uiso 1 1 calc R U
H47B H 0.721272 0.236376 0.423651 0.017 Uiso 1 1 calc R U
C48 C 0.6771(8) 0.3283(15) 0.4514(5) 0.015(4) Uiso 1 1 d . .
H48A H 0.690035 0.385926 0.440125 0.018 Uiso 1 1 calc R U
H48B H 0.700842 0.318797 0.470018 0.018 Uiso 1 1 calc R U
C49 C 0.5811(8) 0.4405(14) 0.4384(5) 0.013(3) Uiso 1 1 d . .
C50 C 0.5262(8) 0.4395(14) 0.4331(5) 0.013(3) Uiso 1 1 d . .
H50 H 0.504751 0.391715 0.442635 0.016 Uiso 1 1 calc R U
C51 C 0.5024(9) 0.5109(16) 0.4130(5) 0.019(4) Uiso 1 1 d . .
H51 H 0.464729 0.512256 0.409829 0.022 Uiso 1 1 calc R U
C52 C 0.5341(10) 0.5781(18) 0.3982(6) 0.024(4) Uiso 1 1 d . .
H52 H 0.518160 0.623380 0.384114 0.029 Uiso 1 1 calc R U
C53 C 0.5894(9) 0.5801(16) 0.4038(5) 0.020(4) Uiso 1 1 d . .
H53 H 0.611088 0.627756 0.394293 0.024 Uiso 1 1 calc R U
C54 C 0.6117(9) 0.5100(17) 0.4237(5) 0.022(4) Uiso 1 1 d . .
H54 H 0.649280 0.509887 0.427238 0.026 Uiso 1 1 calc R U
C55 C 0.6253(8) 0.4201(14) 0.5011(4) 0.012(3) Uiso 1 1 d . .
H55A H 0.644254 0.375674 0.515770 0.015 Uiso 1 1 calc R U
H55B H 0.650452 0.472539 0.496020 0.015 Uiso 1 1 calc R U
C56 C 0.5790(8) 0.4645(14) 0.5186(5) 0.014(3) Uiso 1 1 d . .
H56A H 0.559131 0.506740 0.503748 0.017 Uiso 1 1 calc R U
H56B H 0.594195 0.506389 0.535422 0.017 Uiso 1 1 calc R U
C57 C 0.4665(8) 0.3908(14) 0.5145(5) 0.013(3) Uiso 1 1 d . .
C58 C 0.4320(7) 0.3125(14) 0.5170(4) 0.011(3) Uiso 1 1 d . .
H58 H 0.442936 0.257485 0.528803 0.013 Uiso 1 1 calc R U
C59 C 0.3823(9) 0.3134(17) 0.5026(5) 0.021(4) Uiso 1 1 d . .
H59 H 0.358754 0.260315 0.504976 0.026 Uiso 1 1 calc R U
C60 C 0.3668(8) 0.3926(15) 0.4846(5) 0.015(3) Uiso 1 1 d . .
H60 H 0.332699 0.393815 0.474426 0.019 Uiso 1 1 calc R U
C61 C 0.4024(10) 0.4716(19) 0.4814(6) 0.027(5) Uiso 1 1 d . .
H61 H 0.392494 0.525239 0.468639 0.032 Uiso 1 1 calc R U
C62 C 0.4520(9) 0.4704(17) 0.4969(6) 0.023(4) Uiso 1 1 d . .
H62 H 0.475444 0.523908 0.495438 0.028 Uiso 1 1 calc R U
C63 C 0.5181(7) 0.4343(14) 0.5749(4) 0.012(3) Uiso 1 1 d . .
C64 C 0.4731(9) 0.4952(16) 0.5798(5) 0.019(4) Uiso 1 1 d . .
H64 H 0.448545 0.507854 0.562989 0.022 Uiso 1 1 calc R U
C65 C 0.4654(10) 0.5353(18) 0.6089(6) 0.023(4) Uiso 1 1 d . .
H65 H 0.434666 0.573955 0.612068 0.028 Uiso 1 1 calc R U
C66 C 0.5008(9) 0.5212(17) 0.6334(6) 0.021(4) Uiso 1 1 d . .
H66 H 0.495006 0.551001 0.653188 0.025 Uiso 1 1 calc R U
C67 C 0.5455(10) 0.4628(19) 0.6292(6) 0.026(5) Uiso 1 1 d . .
H67 H 0.569418 0.446834 0.646000 0.031 Uiso 1 1 calc R U
C68 C 0.5528(11) 0.428(2) 0.5972(6) 0.030(5) Uiso 1 1 d . .
H68 H 0.585914 0.398328 0.592647 0.036 Uiso 1 1 calc R U
C69 C 0.4267(8) -0.1577(15) 0.5703(5) 0.016(4) Uiso 1 1 d . .
C70 C 0.3869(7) -0.1413(13) 0.5463(4) 0.010(3) Uiso 1 1 d . .
H70 H 0.357089 -0.100637 0.549814 0.012 Uiso 1 1 calc R U
C71 C 0.3935(9) -0.1870(17) 0.5177(6) 0.022(4) Uiso 1 1 d . .
H71 H 0.366644 -0.180249 0.501776 0.026 Uiso 1 1 calc R U
C72 C 0.4388(9) -0.2430(16) 0.5116(5) 0.017(4) Uiso 1 1 d . .
H72 H 0.442542 -0.273008 0.491684 0.020 Uiso 1 1 calc R U
C73 C 0.4774(11) -0.2541(19) 0.5343(6) 0.027(5) Uiso 1 1 d . .
H73 H 0.508780 -0.290014 0.530225 0.033 Uiso 1 1 calc R U
C74 C 0.4701(10) -0.2113(18) 0.5643(6) 0.024(4) Uiso 1 1 d . .
H74 H 0.496399 -0.220780 0.580356 0.029 Uiso 1 1 calc R U
C75 C 0.4766(8) -0.1165(14) 0.6304(5) 0.013(3) Uiso 1 1 d . .
C76 C 0.5131(10) -0.0389(18) 0.6329(6) 0.021(4) Uiso 1 1 d . .
H76 H 0.504134 0.021698 0.623782 0.025 Uiso 1 1 calc R U
C77 C 0.5621(9) -0.0504(17) 0.6485(5) 0.020(4) Uiso 1 1 d . .
H77 H 0.586362 0.002076 0.650221 0.024 Uiso 1 1 calc R U
C78 C 0.5754(10) -0.1417(18) 0.6619(6) 0.025(5) Uiso 1 1 d . .
H78 H 0.608771 -0.148590 0.672652 0.030 Uiso 1 1 calc R U
C79 C 0.5430(10) -0.218(2) 0.6600(6) 0.030(5) Uiso 1 1 d . .
H79 H 0.553202 -0.278163 0.668716 0.036 Uiso 1 1 calc R U
C80 C 0.4919(9) -0.2056(17) 0.6441(5) 0.021(4) Uiso 1 1 d . .
H80 H 0.467945 -0.258673 0.642887 0.025 Uiso 1 1 calc R U
C81 C 0.3656(8) -0.1881(15) 0.6263(5) 0.015(4) Uiso 1 1 d . .
H81A H 0.349886 -0.227836 0.609165 0.018 Uiso 1 1 calc R U
H81B H 0.384891 -0.232384 0.640893 0.018 Uiso 1 1 calc R U
C82 C 0.3198(8) -0.1406(14) 0.6443(5) 0.013(3) Uiso 1 1 d . .
H82A H 0.293172 -0.191186 0.648938 0.015 Uiso 1 1 calc R U
H82B H 0.302154 -0.093322 0.630091 0.015 Uiso 1 1 calc R U
C83 C 0.3697(8) -0.1690(15) 0.7062(5) 0.016(4) Uiso 1 1 d . .
C84 C 0.4251(10) -0.1656(19) 0.7090(6) 0.025(5) Uiso 1 1 d . .
H84 H 0.444191 -0.115109 0.699163 0.030 Uiso 1 1 calc R U
C85 C 0.4525(11) -0.236(2) 0.7261(6) 0.029(5) Uiso 1 1 d . .
H85 H 0.490377 -0.236539 0.726908 0.035 Uiso 1 1 calc R U
C86 C 0.4228(12) -0.305(2) 0.7420(7) 0.034(6) Uiso 1 1 d . .
H86 H 0.441121 -0.350287 0.755088 0.040 Uiso 1 1 calc R U
C87 C 0.3682(12) -0.310(2) 0.7395(7) 0.033(6) Uiso 1 1 d . .
H87 H 0.348850 -0.359507 0.749822 0.040 Uiso 1 1 calc R U
C88 C 0.3419(12) -0.239(2) 0.7210(7) 0.032(5) Uiso 1 1 d . .
H88 H 0.304107 -0.240855 0.718908 0.039 Uiso 1 1 calc R U
C89 C 0.2695(8) -0.0562(15) 0.6967(5) 0.015(3) Uiso 1 1 d . .
H89A H 0.245211 -0.043074 0.678583 0.018 Uiso 1 1 calc R U
H89B H 0.257118 -0.116683 0.706602 0.018 Uiso 1 1 calc R U
C90 C 0.2626(8) 0.0240(14) 0.7202(5) 0.013(3) Uiso 1 1 d . .
H90A H 0.225235 0.021963 0.727373 0.015 Uiso 1 1 calc R U
H90B H 0.267183 0.085976 0.708979 0.015 Uiso 1 1 calc R U
C91 C 0.2959(8) -0.0855(15) 0.7769(5) 0.016(4) Uiso 1 1 d . .
C92 C 0.3359(9) -0.1160(16) 0.7975(5) 0.019(4) Uiso 1 1 d . .
H92 H 0.368013 -0.079977 0.799863 0.023 Uiso 1 1 calc R U
C93 C 0.3284(9) -0.2001(17) 0.8145(6) 0.023(4) Uiso 1 1 d . .
H93 H 0.354590 -0.219432 0.829667 0.028 Uiso 1 1 calc R U
C94 C 0.2833(10) -0.2563(18) 0.8097(6) 0.025(4) Uiso 1 1 d . .
H94 H 0.279886 -0.316153 0.820402 0.030 Uiso 1 1 calc R U
C95 C 0.2429(8) -0.2244(16) 0.7892(5) 0.018(4) Uiso 1 1 d . .
H95 H 0.211139 -0.261256 0.786349 0.022 Uiso 1 1 calc R U
C96 C 0.2493(8) -0.1394(15) 0.7730(5) 0.017(4) Uiso 1 1 d . .
H96 H 0.221793 -0.117322 0.759079 0.020 Uiso 1 1 calc R U
C97 C 0.2826(8) 0.1240(14) 0.7785(5) 0.014(3) Uiso 1 1 d . .
C98 C 0.3171(9) 0.1634(16) 0.8014(5) 0.017(4) Uiso 1 1 d . .
H98 H 0.351271 0.135006 0.804531 0.021 Uiso 1 1 calc R U
C99 C 0.3037(10) 0.2412(18) 0.8194(6) 0.022(4) Uiso 1 1 d . .
H99 H 0.328205 0.265600 0.834801 0.026 Uiso 1 1 calc R U
C100 C 0.2531(9) 0.2848(18) 0.8150(6) 0.023(4) Uiso 1 1 d . .
H100 H 0.242306 0.336389 0.828101 0.028 Uiso 1 1 calc R U
C101 C 0.2193(10) 0.2508(18) 0.7909(6) 0.025(4) Uiso 1 1 d . .
H101 H 0.186650 0.283210 0.786274 0.030 Uiso 1 1 calc R U
C102 C 0.2331(9) 0.1697(16) 0.7736(5) 0.020(4) Uiso 1 1 d . .
H102 H 0.208741 0.144828 0.758187 0.025 Uiso 1 1 calc R U
C103 C 0.3105(8) 0.2410(15) 0.5747(5) 0.014(4) Uiso 1 1 d . .
C104 C 0.2939(9) 0.1676(16) 0.5532(5) 0.018(4) Uiso 1 1 d . .
H104 H 0.305052 0.102762 0.556338 0.022 Uiso 1 1 calc R U
C105 C 0.2618(10) 0.1917(18) 0.5280(6) 0.023(4) Uiso 1 1 d . .
H105 H 0.248500 0.142948 0.514220 0.028 Uiso 1 1 calc R U
C106 C 0.2483(9) 0.2901(16) 0.5226(5) 0.019(4) Uiso 1 1 d . .
H106 H 0.227330 0.307245 0.504645 0.023 Uiso 1 1 calc R U
C107 C 0.2650(9) 0.3593(16) 0.5429(5) 0.018(4) Uiso 1 1 d . .
H107 H 0.255492 0.424605 0.538995 0.022 Uiso 1 1 calc R U
C108 C 0.2957(8) 0.3368(16) 0.5691(5) 0.018(4) Uiso 1 1 d . .
H108 H 0.306683 0.386146 0.583316 0.021 Uiso 1 1 calc R U
C109 C 0.2874(7) 0.2013(13) 0.6380(4) 0.009(3) Uiso 1 1 d . .
C110 C 0.2754(8) 0.2743(15) 0.6590(5) 0.014(3) Uiso 1 1 d . .
H110 H 0.298735 0.327907 0.661309 0.017 Uiso 1 1 calc R U
C111 C 0.2291(8) 0.2698(15) 0.6770(5) 0.017(4) Uiso 1 1 d . .
H111 H 0.222240 0.319335 0.691804 0.020 Uiso 1 1 calc R U
C112 C 0.1944(9) 0.1964(16) 0.6735(5) 0.016(4) Uiso 1 1 d . .
H112 H 0.163071 0.195416 0.685761 0.019 Uiso 1 1 calc R U
C113 C 0.2037(10) 0.1202(18) 0.6519(6) 0.024(4) Uiso 1 1 d . .
H113 H 0.179092 0.068463 0.649370 0.029 Uiso 1 1 calc R U
C114 C 0.2505(8) 0.1240(15) 0.6344(5) 0.016(4) Uiso 1 1 d . .
H114 H 0.257612 0.073979 0.619812 0.019 Uiso 1 1 calc R U
C115 C 0.3905(7) 0.2957(14) 0.6236(4) 0.012(3) Uiso 1 1 d . .
H11A H 0.401869 0.328439 0.604178 0.014 Uiso 1 1 calc R U
H11B H 0.370082 0.343801 0.635670 0.014 Uiso 1 1 calc R U
C116 C 0.4388(8) 0.2762(15) 0.6419(5) 0.015(3) Uiso 1 1 d . .
H11C H 0.455881 0.338761 0.647032 0.018 Uiso 1 1 calc R U
H11D H 0.463533 0.240224 0.628345 0.018 Uiso 1 1 calc R U
C117 C 0.4042(8) 0.2915(14) 0.7068(4) 0.012(3) Uiso 1 1 d . .
C118 C 0.4374(9) 0.3725(16) 0.7173(5) 0.019(4) Uiso 1 1 d . .
H118 H 0.471421 0.382649 0.708405 0.023 Uiso 1 1 calc R U
C119 C 0.4191(11) 0.435(2) 0.7403(6) 0.030(5) Uiso 1 1 d . .
H119 H 0.439629 0.488726 0.746922 0.037 Uiso 1 1 calc R U
C120 C 0.3714(8) 0.4159(15) 0.7528(5) 0.016(4) Uiso 1 1 d . .
H120 H 0.359724 0.457242 0.769081 0.019 Uiso 1 1 calc R U
C121 C 0.3389(9) 0.3431(16) 0.7440(5) 0.019(4) Uiso 1 1 d . .
H121 H 0.304685 0.336571 0.753038 0.022 Uiso 1 1 calc R U
C122 C 0.3564(8) 0.2758(15) 0.7211(5) 0.015(3) Uiso 1 1 d . .
H122 H 0.335223 0.221075 0.715716 0.018 Uiso 1 1 calc R U
C123 C 0.5034(9) 0.1906(16) 0.6897(5) 0.019(4) Uiso 1 1 d . .
H12A H 0.524042 0.191277 0.670050 0.023 Uiso 1 1 calc R U
H12B H 0.515312 0.246698 0.702409 0.023 Uiso 1 1 calc R U
C124 C 0.5178(9) 0.1001(16) 0.7076(5) 0.018(4) Uiso 1 1 d . .
H12C H 0.556964 0.099915 0.710961 0.022 Uiso 1 1 calc R U
H12D H 0.508974 0.044513 0.693808 0.022 Uiso 1 1 calc R U
C125 C 0.5095(8) 0.1737(16) 0.7723(5) 0.017(4) Uiso 1 1 d . .
C126 C 0.5633(12) 0.181(2) 0.7802(7) 0.034(6) Uiso 1 1 d . .
H126 H 0.589189 0.138561 0.771809 0.041 Uiso 1 1 calc R U
C127 C 0.5769(12) 0.254(2) 0.8014(7) 0.036(6) Uiso 1 1 d . .
H127 H 0.613352 0.260567 0.807518 0.043 Uiso 1 1 calc R U
C128 C 0.5406(13) 0.317(2) 0.8140(7) 0.039(6) Uiso 1 1 d . .
H128 H 0.552243 0.367677 0.827697 0.047 Uiso 1 1 calc R U
C129 C 0.4868(10) 0.3064(18) 0.8065(6) 0.024(4) Uiso 1 1 d . .
H129 H 0.461113 0.348208 0.815356 0.029 Uiso 1 1 calc R U
C130 C 0.4708(10) 0.2332(17) 0.7856(6) 0.021(4) Uiso 1 1 d . .
H130 H 0.434015 0.223909 0.780597 0.025 Uiso 1 1 calc R U
C131 C 0.5201(8) -0.0332(15) 0.7596(5) 0.016(4) Uiso 1 1 d . .
C132 C 0.4970(9) -0.0803(17) 0.7849(5) 0.021(4) Uiso 1 1 d . .
H132 H 0.467182 -0.051856 0.794792 0.025 Uiso 1 1 calc R U
C133 C 0.5162(11) -0.166(2) 0.7959(7) 0.032(5) Uiso 1 1 d . .
H133 H 0.501184 -0.196169 0.813727 0.039 Uiso 1 1 calc R U
C134 C 0.5591(10) -0.2098(18) 0.7800(6) 0.024(5) Uiso 1 1 d . .
H134 H 0.570836 -0.272319 0.786155 0.029 Uiso 1 1 calc R U
C135 C 0.5839(9) -0.1639(16) 0.7561(5) 0.020(4) Uiso 1 1 d . .
H135 H 0.614697 -0.191060 0.746995 0.024 Uiso 1 1 calc R U
C136 C 0.5629(9) -0.0743(18) 0.7450(6) 0.023(4) Uiso 1 1 d . .
H136 H 0.578512 -0.043074 0.727591 0.028 Uiso 1 1 calc R U
P13 P 0.2096(3) 0.5328(5) 0.73158(19) 0.0299(14) Uani 1 1 d . U
F1 F 0.2560(8) 0.5276(19) 0.7570(6) 0.064(6) Uani 1 1 d . U
F2 F 0.1689(7) 0.5723(15) 0.7569(5) 0.050(5) Uani 1 1 d . U
F3 F 0.1626(8) 0.5442(18) 0.7055(5) 0.054(5) Uani 1 1 d . U
F4 F 0.2486(8) 0.4960(17) 0.7053(5) 0.053(5) Uani 1 1 d . U
F5 F 0.1920(9) 0.4272(14) 0.7389(6) 0.057(5) Uani 1 1 d . U
F6 F 0.2262(8) 0.6451(15) 0.7249(7) 0.067(6) Uani 1 1 d . U
P14 P 0.7459(2) 0.7327(4) 0.41425(16) 0.0204(11) Uani 1 1 d . .
F7 F 0.7953(7) 0.6970(13) 0.4368(6) 0.050(5) Uani 1 1 d . .
F8 F 0.7099(8) 0.7428(16) 0.4440(5) 0.053(6) Uani 1 1 d . .
F9 F 0.7826(9) 0.7226(16) 0.3848(5) 0.053(6) Uani 1 1 d . .
F10 F 0.6986(8) 0.7673(18) 0.3922(6) 0.057(6) Uani 1 1 d . .
F11 F 0.7674(6) 0.8411(12) 0.4183(4) 0.035(4) Uani 1 1 d . .
F12 F 0.7273(7) 0.6225(12) 0.4098(5) 0.042(4) Uani 1 1 d . .
P15 P 0.2211(2) 0.8854(4) 0.57372(16) 0.0154(8) Uani 1 1 d . U
F13 F 0.2043(6) 0.9218(13) 0.6083(4) 0.030(3) Uani 1 1 d . U
F14 F 0.2447(7) 0.7888(12) 0.5889(4) 0.035(3) Uani 1 1 d . U
F15 F 0.2372(5) 0.8536(12) 0.5394(3) 0.025(3) Uani 1 1 d . U
F16 F 0.1962(5) 0.9831(9) 0.5587(4) 0.024(3) Uani 1 1 d . U
F17 F 0.2776(5) 0.9392(10) 0.5786(4) 0.023(3) Uani 1 1 d . U
F18 F 0.1640(5) 0.8313(10) 0.5696(3) 0.022(3) Uani 1 1 d . U
P16 P 0.0868(2) 1.0177(4) 0.72947(14) 0.0185(10) Uani 1 1 d . .
F19 F 0.1241(8) 1.0071(14) 0.6994(4) 0.045(5) Uani 1 1 d . .
F20 F 0.0650(6) 0.9147(13) 0.7231(5) 0.045(5) Uani 1 1 d . .
F21 F 0.0490(7) 1.0280(13) 0.7597(4) 0.034(4) Uani 1 1 d . .
F22 F 0.1095(8) 1.1238(12) 0.7358(5) 0.050(5) Uani 1 1 d . .
F23 F 0.1339(8) 0.9706(18) 0.7512(5) 0.056(6) Uani 1 1 d . .
F24 F 0.0402(8) 1.0620(15) 0.7082(5) 0.049(5) Uani 1 1 d . .
P17 P 0.3588(2) 0.7169(4) 0.42034(14) 0.0187(10) Uani 1 1 d . .
F25 F 0.3269(7) 0.7284(13) 0.4522(4) 0.040(4) Uani 1 1 d . .
F26 F 0.4081(7) 0.6727(12) 0.4397(4) 0.039(4) Uani 1 1 d . .
F27 F 0.3895(6) 0.7040(13) 0.3879(4) 0.031(3) Uani 1 1 d . .
F28 F 0.3098(7) 0.7592(17) 0.4008(5) 0.052(5) Uani 1 1 d . .
F29 F 0.3826(6) 0.8215(10) 0.4251(4) 0.033(4) Uani 1 1 d . .
F30 F 0.3338(8) 0.6120(14) 0.4160(4) 0.047(5) Uani 1 1 d . .
O2 O 0.2387(6) 0.0236(11) 0.4704(4) 0.023(3) Uani 1 1 d . .
C201 C 0.2911(11) -0.016(2) 0.4767(9) 0.042(7) Uani 1 1 d . .
O3 O 0.6400(10) 0.6763(17) 0.5640(8) 0.062(8) Uani 1 1 d . .
C202 C 0.6064(10) 0.6674(18) 0.5861(7) 0.029(5) Uani 1 1 d . .
O4 O 0.3870(11) 0.6185(18) 0.6762(7) 0.052(6) Uiso 1 1 d . .
C203 C 0.3469(13) 0.558(2) 0.6671(8) 0.041(7) Uiso 1 1 d . .

loop_
_atom_site_aniso_label
_atom_site_aniso_U_11
_atom_site_aniso_U_22
_atom_site_aniso_U_33
_atom_site_aniso_U_23
_atom_site_aniso_U_13
_atom_site_aniso_U_12
Au1 0.0086(3) 0.0133(3) 0.0135(4) -0.0009(2) -0.0011(3) 0.0004(2)
Au2 0.0088(3) 0.0102(3) 0.0127(3) -0.0009(3) -0.0007(2) -0.0032(2)
Au3 0.0096(3) 0.0087(3) 0.0128(3) -0.0006(2) -0.0004(2) 0.0008(2)
Au4 0.0113(3) 0.0087(3) 0.0128(3) -0.0007(2) -0.0009(2) 0.0020(2)
Au5 0.0070(3) 0.0088(3) 0.0130(3) -0.0014(3) -0.0006(2) -0.0016(2)
Au6 0.0089(3) 0.0123(3) 0.0141(4) -0.0016(2) -0.0009(2) 0.0009(2)
Cl1 0.019(2) 0.0184(19) 0.023(2) 0.0050(17) 0.0085(17) 0.0016(16)
P1 0.009(2) 0.014(2) 0.018(2) -0.0025(19) -0.0019(17) 0.0009(17)
P2 0.0065(19) 0.0093(19) 0.016(2) -0.0015(17) 0.0018(16) -0.0031(15)
P3 0.013(2) 0.0058(19) 0.015(2) 0.0008(16) 0.0017(17) 0.0013(16)
P4 0.010(2) 0.008(2) 0.016(2) 0.0003(16) 0.0002(17) 0.0006(15)
P5 0.0065(19) 0.010(2) 0.015(2) -0.0009(16) -0.0005(16) -0.0008(15)
P6 0.014(2) 0.014(2) 0.012(2) -0.0014(17) 0.0004(17) -0.0014(18)
P7 0.012(2) 0.0065(19) 0.016(2) -0.0030(16) 0.0010(17) -0.0006(16)
P8 0.012(2) 0.011(2) 0.015(2) -0.0022(17) 0.0003(17) -0.0012(17)
P9 0.0071(19) 0.012(2) 0.014(2) -0.0005(17) 0.0002(16) -0.0012(16)
P10 0.0074(19) 0.010(2) 0.013(2) 0.0000(17) -0.0007(16) 0.0015(16)
P11 0.011(2) 0.0070(19) 0.015(2) -0.0009(16) -0.0033(17) -0.0031(16)
P12 0.009(2) 0.011(2) 0.018(2) -0.0046(18) -0.0020(17) 0.0009(17)
C1 0.020(9) 0.016(9) 0.018(9) -0.001(7) -0.007(7) -0.001(7)
C2 0.027(11) 0.011(9) 0.022(10) -0.004(8) -0.002(8) -0.003(8)
C3 0.045(14) 0.008(8) 0.022(10) -0.003(7) -0.010(9) 0.001(8)
C4 0.027(10) 0.018(9) 0.017(9) 0.005(7) -0.007(8) -0.008(8)
C5 0.013(9) 0.016(10) 0.052(16) -0.007(10) -0.003(9) -0.011(8)
C6 0.018(9) 0.025(11) 0.027(11) -0.005(9) -0.001(8) -0.003(8)
C7 0.011(8) 0.013(8) 0.025(10) -0.003(7) -0.002(7) 0.005(6)
C8 0.038(13) 0.018(10) 0.023(11) 0.001(8) -0.010(9) 0.010(9)
C9 0.028(12) 0.025(11) 0.033(13) 0.001(10) -0.013(10) 0.011(9)
C10 0.022(11) 0.029(13) 0.07(2) -0.024(13) -0.039(13) 0.012(10)
C11 0.024(11) 0.020(11) 0.064(19) -0.007(12) -0.007(12) -0.004(9)
C12 0.006(8) 0.028(11) 0.050(16) 0.011(11) -0.006(9) -0.006(8)
C13 0.006(7) 0.013(8) 0.020(9) 0.002(7) 0.005(6) -0.004(6)
C14 0.008(8) 0.020(9) 0.029(11) -0.001(8) 0.004(7) -0.001(7)
P13 0.025(3) 0.022(3) 0.043(4) -0.007(3) -0.004(3) 0.001(2)
F1 0.039(10) 0.083(15) 0.069(13) -0.026(11) -0.020(9) 0.028(10)
F2 0.031(9) 0.046(10) 0.072(13) -0.028(9) -0.001(8) 0.021(8)
F3 0.038(9) 0.089(15) 0.035(9) 0.013(9) -0.005(7) -0.027(10)
F4 0.051(11) 0.064(12) 0.045(10) -0.021(9) 0.018(8) -0.007(10)
F5 0.057(11) 0.030(9) 0.085(14) 0.011(9) 0.037(10) 0.012(8)
F6 0.038(10) 0.034(10) 0.128(18) -0.013(11) 0.010(11) -0.014(8)
P14 0.013(2) 0.019(3) 0.029(3) 0.000(2) 0.002(2) 0.0020(19)
F7 0.029(9) 0.031(9) 0.091(16) 0.015(10) -0.011(9) -0.014(7)
F8 0.044(10) 0.071(14) 0.047(11) -0.023(10) 0.037(9) -0.030(10)
F9 0.048(12) 0.058(13) 0.056(12) -0.021(10) 0.035(10) -0.017(10)
F10 0.033(10) 0.060(13) 0.077(15) -0.007(12) -0.015(10) -0.004(9)
F11 0.029(8) 0.030(8) 0.046(10) 0.002(7) -0.008(7) -0.011(6)
F12 0.040(9) 0.023(8) 0.064(12) -0.003(8) -0.011(8) -0.023(7)
P15 0.0110(18) 0.0115(18) 0.024(2) 0.0011(16) -0.0047(15) -0.0030(15)
F13 0.024(6) 0.040(8) 0.025(7) -0.004(6) -0.002(5) -0.012(6)
F14 0.045(8) 0.020(7) 0.040(8) 0.001(6) -0.010(7) -0.003(6)
F15 0.017(6) 0.037(7) 0.022(6) -0.008(6) -0.004(5) -0.007(5)
F16 0.016(5) 0.007(5) 0.047(8) 0.003(5) -0.011(5) 0.007(4)
F17 0.013(5) 0.022(6) 0.033(7) 0.005(5) -0.003(5) -0.005(5)
F18 0.012(5) 0.024(6) 0.031(7) -0.009(5) -0.004(5) -0.004(5)
P16 0.015(2) 0.014(2) 0.026(3) -0.002(2) -0.0009(19) -0.0041(18)
F19 0.051(11) 0.041(10) 0.043(10) -0.013(8) 0.026(8) -0.012(9)
F20 0.020(7) 0.031(9) 0.083(14) -0.011(9) -0.006(8) -0.010(6)
F21 0.030(8) 0.039(9) 0.033(8) 0.002(7) 0.008(6) 0.001(7)
F22 0.056(12) 0.023(8) 0.073(14) -0.013(8) 0.023(10) -0.023(8)
F23 0.033(9) 0.082(16) 0.052(12) 0.003(11) -0.021(8) 0.010(10)
F24 0.050(11) 0.056(12) 0.041(10) 0.014(9) -0.022(8) 0.015(10)
P17 0.017(2) 0.017(2) 0.022(3) 0.003(2) -0.0006(19) -0.0087(19)
F25 0.046(10) 0.044(10) 0.030(8) -0.009(7) 0.011(7) -0.020(8)
F26 0.043(9) 0.028(8) 0.047(10) 0.013(7) -0.015(8) 0.009(7)
F27 0.024(7) 0.044(9) 0.025(7) 0.005(7) 0.011(6) 0.002(7)
F28 0.022(8) 0.076(15) 0.056(12) 0.014(10) -0.019(8) 0.008(9)
F29 0.025(7) 0.009(6) 0.065(11) -0.001(6) 0.003(7) -0.005(5)
F30 0.056(11) 0.049(11) 0.038(9) -0.016(8) 0.021(8) -0.041(9)
O2 0.014(7) 0.012(7) 0.044(10) 0.004(6) -0.005(6) -0.007(5)
C201 0.027(13) 0.021(12) 0.08(2) 0.014(13) -0.003(13) 0.011(10)
O3 0.050(14) 0.025(11) 0.11(2) -0.003(13) -0.014(15) 0.016(10)
C202 0.027(11) 0.018(10) 0.044(15) 0.007(10) 0.003(10) -0.003(9)

loop_
_atom_type_symbol
_atom_type_description
_atom_type_scat_dispersion_real
_atom_type_scat_dispersion_imag
_atom_type_scat_source
C C 0.0033 0.0016 'International Tables Vol C Tables 4.2.6.8 and 6.1.1.4'
H H 0.0000 0.0000 'International Tables Vol C Tables 4.2.6.8 and 6.1.1.4'
F F 0.0171 0.0103 'International Tables Vol C Tables 4.2.6.8 and 6.1.1.4'
P P 0.1023 0.0942 'International Tables Vol C Tables 4.2.6.8 and 6.1.1.4'
Cl Cl 0.1484 0.1585 'International Tables Vol C Tables 4.2.6.8 and 6.1.1.4'
Au Au -2.0133 8.8022 'International Tables Vol C Tables 4.2.6.8 and 6.1.1.4'
O O 0.0106 0.0060 'International Tables Vol C Tables 4.2.6.8 and 6.1.1.4'

loop_
_geom_angle_atom_site_label_1
_geom_angle_atom_site_label_2
_geom_angle_atom_site_label_3
_geom_angle
P4 Au1 P1 168.1(2)
P4 Au1 Au2 97.04(13)
P1 Au1 Au2 94.61(14)
P2 Au2 P5 171.94(19)
P2 Au2 Au3 92.75(14)
P5 Au2 Au3 95.24(13)
P2 Au2 Au1 89.06(14)
P5 Au2 Au1 82.88(13)
Au3 Au2 Au1 174.24(4)
P6 Au3 P3 171.98(19)
P6 Au3 Cl1 99.99(18)
P3 Au3 Cl1 87.59(17)
P6 Au3 Au2 89.31(13)
P3 Au3 Au2 84.34(14)
Cl1 Au3 Au2 122.57(12)
P10 Au4 P7 169.08(18)
P10 Au4 Cl1 91.66(17)
P7 Au4 Cl1 99.25(17)
P10 Au4 Au5 83.01(13)
P7 Au4 Au5 91.87(13)
Cl1 Au4 Au5 117.55(12)
P11 Au5 P8 172.19(19)
P11 Au5 Au4 94.02(14)
P8 Au5 Au4 93.79(13)
P11 Au5 Au6 87.75(14)
P8 Au5 Au6 84.49(13)
Au4 Au5 Au6 171.29(3)
P12 Au6 P9 169.11(19)
P12 Au6 Au5 94.49(14)
P9 Au6 Au5 96.39(13)
Au4 Cl1 Au3 174.3(2)
C1 P1 C7 110.4(10)
C1 P1 C13 104.8(10)
C7 P1 C13 105.6(10)
C1 P1 Au1 112.0(7)
C7 P1 Au1 107.8(7)
C13 P1 Au1 116.1(7)
C15 P2 C21 106.4(9)
C15 P2 C14 105.6(10)
C21 P2 C14 101.3(9)
C15 P2 Au2 114.9(6)
C21 P2 Au2 116.3(6)
C14 P2 Au2 110.9(7)
C29 P3 C22 106.5(10)
C29 P3 C23 100.0(9)
C22 P3 C23 108.5(9)
C29 P3 Au3 114.7(7)
C22 P3 Au3 113.3(7)
C23 P3 Au3 112.8(7)
C47 P4 C41 109.3(9)
C47 P4 C35 106.5(9)
C41 P4 C35 108.2(9)
C47 P4 Au1 113.8(7)
C41 P4 Au1 112.1(6)
C35 P4 Au1 106.7(7)
C49 P5 C55 105.9(9)
C49 P5 C48 107.1(9)
C55 P5 C48 101.5(9)
C49 P5 Au2 113.9(7)
C55 P5 Au2 114.9(7)
C48 P5 Au2 112.4(7)
C63 P6 C57 105.8(9)
C63 P6 C56 104.6(9)
C57 P6 C56 108.2(9)
C63 P6 Au3 112.8(7)
C57 P6 Au3 111.5(7)
C56 P6 Au3 113.4(7)
C75 P7 C69 105.7(9)
C75 P7 C81 108.3(9)
C69 P7 C81 102.9(9)
C75 P7 Au4 111.5(7)
C69 P7 Au4 114.8(7)
C81 P7 Au4 113.0(7)
C83 P8 C82 106.0(10)
C83 P8 C89 108.1(10)
C82 P8 C89 100.7(9)
C83 P8 Au5 114.1(7)
C82 P8 Au5 115.8(7)
C89 P8 Au5 111.0(7)
C97 P9 C90 105.4(9)
C97 P9 C91 107.8(9)
C90 P9 C91 108.3(9)
C97 P9 Au6 108.1(7)
C90 P9 Au6 115.1(7)
C91 P9 Au6 111.8(7)
C109 P10 C115 109.6(9)
C109 P10 C103 101.5(9)
C115 P10 C103 108.4(9)
C109 P10 Au4 113.3(6)
C115 P10 Au4 109.9(6)
C103 P10 Au4 113.6(7)
C117 P11 C123 107.8(10)
C117 P11 C116 105.7(9)
C123 P11 C116 99.7(10)
C117 P11 Au5 112.3(7)
C123 P11 Au5 113.3(7)
C116 P11 Au5 116.9(7)
C125 P12 C131 106.6(10)
C125 P12 C124 107.1(10)
C131 P12 C124 103.7(10)
C125 P12 Au6 113.8(7)
C131 P12 Au6 108.4(7)
C124 P12 Au6 116.4(7)
C2 C1 C6 120(2)
C2 C1 P1 117.8(16)
C6 C1 P1 122.1(17)
C3 C2 C1 119(2)
C3 C2 H2 120.3
C1 C2 H2 120.3
C2 C3 C4 119(2)
C2 C3 H3 120.5
C4 C3 H3 120.5
C5 C4 C3 120(2)
C5 C4 H4 120.1
C3 C4 H4 120.1
C6 C5 C4 124(2)
C6 C5 H5 118.2
C4 C5 H5 118.2
C5 C6 C1 118(2)
C5 C6 H6 120.9
C1 C6 H6 120.9
C12 C7 C8 120(2)
C12 C7 P1 122.8(18)
C8 C7 P1 117.4(15)
C7 C8 C9 119(2)
C7 C8 H8 120.3
C9 C8 H8 120.3
C10 C9 C8 124(3)
C10 C9 H9 118.2
C8 C9 H9 118.2
C9 C10 C11 115(3)
C9 C10 H10 122.3
C11 C10 H10 122.3
C12 C11 C10 122(3)
C12 C11 H11 118.8
C10 C11 H11 118.8
C7 C12 C11 119(3)
C7 C12 H12 120.4
C11 C12 H12 120.4
C14 C13 P1 115.6(14)
C14 C13 H13A 108.4
P1 C13 H13A 108.4
C14 C13 H13B 108.4
P1 C13 H13B 108.4
H13A C13 H13B 107.4
C13 C14 P2 119.5(14)
C13 C14 H14A 107.5
P2 C14 H14A 107.5
C13 C14 H14B 107.5
P2 C14 H14B 107.5
H14A C14 H14B 107.0
C20 C15 C16 118.1(17)
C20 C15 P2 119.7(14)
C16 C15 P2 122.0(14)
C17 C16 C15 121.4(18)
C17 C16 H16 119.3
C15 C16 H16 119.3
C16 C17 C18 118.3(19)
C16 C17 H17 120.8
C18 C17 H17 120.8
C17 C18 C19 124(2)
C17 C18 H18 118.2
C19 C18 H18 118.2
C18 C19 C20 117(2)
C18 C19 H19 121.5
C20 C19 H19 121.5
C19 C20 C15 121.2(19)
C19 C20 H20 119.4
C15 C20 H20 119.4
C22 C21 P2 118.1(13)
C22 C21 H21A 107.8
P2 C21 H21A 107.8
C22 C21 H21B 107.8
P2 C21 H21B 107.8
H21A C21 H21B 107.1
C21 C22 P3 113.8(13)
C21 C22 H22A 108.8
P3 C22 H22A 108.8
C21 C22 H22B 108.8
P3 C22 H22B 108.8
H22A C22 H22B 107.7
C28 C23 C24 119.3(18)
C28 C23 P3 124.3(15)
C24 C23 P3 115.9(15)
C25 C24 C23 120.0(19)
C25 C24 H24 120.0
C23 C24 H24 120.0
C24 C25 C26 120.6(19)
C24 C25 H25 119.7
C26 C25 H25 119.7
C27 C26 C25 120.1(18)
C27 C26 H26 119.9
C25 C26 H26 119.9
C26 C27 C28 120.1(19)
C26 C27 H27 119.9
C28 C27 H27 119.9
C23 C28 C27 119.6(18)
C23 C28 H28 120.2
C27 C28 H28 120.2
C30 C29 C34 121(2)
C30 C29 P3 118.1(17)
C34 C29 P3 120.0(16)
C29 C30 C31 119(2)
C29 C30 H30 120.4
C31 C30 H30 120.4
C32 C31 C30 119(2)
C32 C31 H31 120.5
C30 C31 H31 120.5
C33 C32 C31 122(2)
C33 C32 H32 119.2
C31 C32 H32 119.2
C32 C33 C34 119(2)
C32 C33 H33 120.5
C34 C33 H33 120.5
C29 C34 C33 120(2)
C29 C34 H34 120.1
C33 C34 H34 120.1
C40 C35 C36 121.1(19)
C40 C35 P4 115.5(15)
C36 C35 P4 123.4(15)
C37 C36 C35 117.5(19)
C37 C36 H36 121.2
C35 C36 H36 121.2
C38 C37 C36 121.3(19)
C38 C37 H37 119.3
C36 C37 H37 119.3
C37 C38 C39 120(2)
C37 C38 H38 119.8
C39 C38 H38 119.8
C40 C39 C38 119(2)
C40 C39 H39 120.3
C38 C39 H39 120.3
C39 C40 C35 120(2)
C39 C40 H40 119.9
C35 C40 H40 119.9
C46 C41 C42 119.0(18)
C46 C41 P4 122.9(15)
C42 C41 P4 117.8(15)
C43 C42 C41 121(2)
C43 C42 H42 119.7
C41 C42 H42 119.7
C44 C43 C42 120(2)
C44 C43 H43 120.1
C42 C43 H43 120.1
C43 C44 C45 121(2)
C43 C44 H44 119.5
C45 C44 H44 119.5
C46 C45 C44 118(2)
C46 C45 H45 121.0
C44 C45 H45 121.0
C41 C46 C45 121.0(19)
C41 C46 H46 119.5
C45 C46 H46 119.5
C48 C47 P4 117.1(14)
C48 C47 H47A 108.0
P4 C47 H47A 108.0
C48 C47 H47B 108.0
P4 C47 H47B 108.0
H47A C47 H47B 107.3
C47 C48 P5 117.3(14)
C47 C48 H48A 108.0
P5 C48 H48A 108.0
C47 C48 H48B 108.0
P5 C48 H48B 108.0
H48A C48 H48B 107.2
C50 C49 C54 119.1(19)
C50 C49 P5 119.3(15)
C54 C49 P5 121.6(16)
C49 C50 C51 119.5(19)
C49 C50 H50 120.3
C51 C50 H50 120.3
C52 C51 C50 120(2)
C52 C51 H51 120.0
C50 C51 H51 120.0
C51 C52 C53 121(2)
C51 C52 H52 119.6
C53 C52 H52 119.6
C54 C53 C52 118(2)
C54 C53 H53 121.0
C52 C53 H53 121.0
C49 C54 C53 123(2)
C49 C54 H54 118.7
C53 C54 H54 118.7
C56 C55 P5 118.2(14)
C56 C55 H55A 107.8
P5 C55 H55A 107.8
C56 C55 H55B 107.8
P5 C55 H55B 107.8
H55A C55 H55B 107.1
C55 C56 P6 118.0(14)
C55 C56 H56A 107.8
P6 C56 H56A 107.8
C55 C56 H56B 107.8
P6 C56 H56B 107.8
H56A C56 H56B 107.2
C62 C57 C58 120.5(19)
C62 C57 P6 123.3(16)
C58 C57 P6 116.2(14)
C59 C58 C57 121.1(19)
C59 C58 H58 119.5
C57 C58 H58 119.5
C58 C59 C60 120(2)
C58 C59 H59 120.2
C60 C59 H59 120.2
C59 C60 C61 120(2)
C59 C60 H60 120.2
C61 C60 H60 120.2
C62 C61 C60 120(2)
C62 C61 H61 120.0
C60 C61 H61 120.0
C57 C62 C61 119(2)
C57 C62 H62 120.3
C61 C62 H62 120.3
C68 C63 C64 117(2)
C68 C63 P6 120.8(18)
C64 C63 P6 121.1(15)
C65 C64 C63 120(2)
C65 C64 H64 120.1
C63 C64 H64 120.1
C66 C65 C64 122(2)
C66 C65 H65 119.1
C64 C65 H65 119.1
C65 C66 C67 120(2)
C65 C66 H66 120.2
C67 C66 H66 120.2
C66 C67 C68 115(2)
C66 C67 H67 122.3
C68 C67 H67 122.3
C63 C68 C67 125(2)
C63 C68 H68 117.5
C67 C68 H68 117.5
C74 C69 C70 120(2)
C74 C69 P7 122.6(17)
C70 C69 P7 117.1(15)
C71 C70 C69 117.4(18)
C71 C70 H70 121.3
C69 C70 H70 121.3
C70 C71 C72 122(2)
C70 C71 H71 119.1
C72 C71 H71 119.1
C73 C72 C71 120(2)
C73 C72 H72 120.1
C71 C72 H72 120.1
C72 C73 C74 119(2)
C72 C73 H73 120.4
C74 C73 H73 120.4
C69 C74 C73 121(2)
C69 C74 H74 119.3
C73 C74 H74 119.3
C80 C75 C76 117.7(19)
C80 C75 P7 121.1(16)
C76 C75 P7 121.1(16)
C77 C76 C75 121(2)
C77 C76 H76 119.7
C75 C76 H76 119.7
C76 C77 C78 119(2)
C76 C77 H77 120.4
C78 C77 H77 120.4
C79 C78 C77 123(2)
C79 C78 H78 118.6
C77 C78 H78 118.6
C78 C79 C80 118(2)
C78 C79 H79 121.0
C80 C79 H79 121.0
C75 C80 C79 122(2)
C75 C80 H80 119.2
C79 C80 H80 119.2
C82 C81 P7 116.1(14)
C82 C81 H81A 108.3
P7 C81 H81A 108.3
C82 C81 H81B 108.3
P7 C81 H81B 108.3
H81A C81 H81B 107.4
C81 C82 P8 117.4(14)
C81 C82 H82A 107.9
P8 C82 H82A 107.9
C81 C82 H82B 107.9
P8 C82 H82B 107.9
H82A C82 H82B 107.2
C88 C83 C84 120(2)
C88 C83 P8 122.1(18)
C84 C83 P8 117.6(17)
C85 C84 C83 120(2)
C85 C84 H84 119.9
C83 C84 H84 119.9
C84 C85 C86 118(3)
C84 C85 H85 120.9
C86 C85 H85 120.9
C87 C86 C85 122(3)
C87 C86 H86 118.8
C85 C86 H86 118.8
C86 C87 C88 117(3)
C86 C87 H87 121.3
C88 C87 H87 121.3
C83 C88 C87 121(3)
C83 C88 H88 119.4
C87 C88 H88 119.4
C90 C89 P8 118.7(14)
C90 C89 H89A 107.6
P8 C89 H89A 107.6
C90 C89 H89B 107.6
P8 C89 H89B 107.6
H89A C89 H89B 107.1
C89 C90 P9 118.2(14)
C89 C90 H90A 107.8
P9 C90 H90A 107.8
C89 C90 H90B 107.8
P9 C90 H90B 107.8
H90A C90 H90B 107.1
C92 C91 C96 121(2)
C92 C91 P9 118.3(16)
C96 C91 P9 121.2(16)
C91 C92 C93 119(2)
C91 C92 H92 120.6
C93 C92 H92 120.6
C94 C93 C92 121(2)
C94 C93 H93 119.5
C92 C93 H93 119.4
C93 C94 C95 120(2)
C93 C94 H94 120.2
C95 C94 H94 120.2
C96 C95 C94 120(2)
C96 C95 H95 120.2
C94 C95 H95 120.2
C95 C96 C91 120(2)
C95 C96 H96 119.8
C91 C96 H96 119.8
C98 C97 C102 117.3(19)
C98 C97 P9 118.6(15)
C102 C97 P9 123.9(16)
C99 C98 C97 123(2)
C99 C98 H98 118.6
C97 C98 H98 118.6
C98 C99 C100 119(2)
C98 C99 H99 120.3
C100 C99 H99 120.3
C101 C100 C99 119(2)
C101 C100 H100 120.6
C99 C100 H100 120.6
C102 C101 C100 120(2)
C102 C101 H101 119.8
C100 C101 H101 119.8
C101 C102 C97 121(2)
C101 C102 H102 119.5
C97 C102 H102 119.5
C108 C103 C104 119.8(19)
C108 C103 P10 122.3(16)
C104 C103 P10 117.4(16)
C105 C104 C103 119(2)
C105 C104 H104 120.4
C103 C104 H104 120.4
C104 C105 C106 120(2)
C104 C105 H105 120.2
C106 C105 H105 120.2
C107 C106 C105 121(2)
C107 C106 H106 119.7
C105 C106 H106 119.7
C106 C107 C108 121(2)
C106 C107 H107 119.5
C108 C107 H107 119.5
C107 C108 C103 120(2)
C107 C108 H108 120.2
C103 C108 H108 120.2
C110 C109 C114 118.0(17)
C110 C109 P10 125.0(14)
C114 C109 P10 116.7(14)
C109 C110 C111 120.8(18)
C109 C110 H110 119.6
C111 C110 H110 119.6
C112 C111 C110 121(2)
C112 C111 H111 119.5
C110 C111 H111 119.5
C111 C112 C113 121(2)
C111 C112 H112 119.4
C113 C112 H112 119.4
C114 C113 C112 118(2)
C114 C113 H113 121.2
C112 C113 H113 121.2
C113 C114 C109 121(2)
C113 C114 H114 119.3
C109 C114 H114 119.3
C116 C115 P10 123.6(15)
C116 C115 H11A 106.4
P10 C115 H11A 106.4
C116 C115 H11B 106.4
P10 C115 H11B 106.4
H11A C115 H11B 106.5
C115 C116 P11 117.6(14)
C115 C116 H11C 107.9
P11 C116 H11C 107.9
C115 C116 H11D 107.9
P11 C116 H11D 107.9
H11C C116 H11D 107.2
C122 C117 C118 119.0(18)
C122 C117 P11 122.6(15)
C118 C117 P11 118.0(14)
C119 C118 C117 120(2)
C119 C118 H118 120.1
C117 C118 H118 120.1
C120 C119 C118 118(2)
C120 C119 H119 121.0
C118 C119 H119 121.0
C119 C120 C121 125(2)
C119 C120 H120 117.5
C121 C120 H120 117.5
C120 C121 C122 119(2)
C120 C121 H121 120.4
C122 C121 H121 120.4
C117 C122 C121 118.8(19)
C117 C122 H122 120.6
C121 C122 H122 120.6
C124 C123 P11 116.7(16)
C124 C123 H12A 108.1
P11 C123 H12A 108.1
C124 C123 H12B 108.1
P11 C123 H12B 108.1
H12A C123 H12B 107.3
C123 C124 P12 119.4(16)
C123 C124 H12C 107.5
P12 C124 H12C 107.5
C123 C124 H12D 107.5
P12 C124 H12D 107.5
H12C C124 H12D 107.0
C126 C125 C130 122(2)
C126 C125 P12 119.0(19)
C130 C125 P12 118.4(17)
C125 C126 C127 116(3)
C125 C126 H126 122.2
C127 C126 H126 122.2
C128 C127 C126 124(3)
C128 C127 H127 118.0
C126 C127 H127 118.0
C127 C128 C129 119(3)
C127 C128 H128 120.5
C129 C128 H128 120.5
C128 C129 C130 119(2)
C128 C129 H129 120.3
C130 C129 H129 120.3
C129 C130 C125 119(2)
C129 C130 H130 120.3
C125 C130 H130 120.3
C136 C131 C132 120(2)
C136 C131 P12 123.5(17)
C132 C131 P12 116.7(16)
C133 C132 C131 122(2)
C133 C132 H132 119.2
C131 C132 H132 119.2
C132 C133 C134 118(3)
C132 C133 H133 120.8
C134 C133 H133 120.8
C135 C134 C133 121(2)
C135 C134 H134 119.4
C133 C134 H134 119.4
C134 C135 C136 119(2)
C134 C135 H135 120.5
C136 C135 H135 120.5
C131 C136 C135 120(2)
C131 C136 H136 120.1
C135 C136 H136 120.1
F5 P13 F1 91.5(15)
F5 P13 F4 91.1(12)
F1 P13 F4 90.7(13)
F5 P13 F2 90.0(12)
F1 P13 F2 91.4(12)
F4 P13 F2 177.6(14)
F5 P13 F3 91.4(13)
F1 P13 F3 177.0(14)
F4 P13 F3 90.0(12)
F2 P13 F3 87.8(12)
F5 P13 F6 177.7(13)
F1 P13 F6 88.6(14)
F4 P13 F6 91.2(13)
F2 P13 F6 87.7(12)
F3 P13 F6 88.4(13)
F10 P14 F9 89.9(14)
F10 P14 F8 90.7(13)
F9 P14 F8 179.3(13)
F10 P14 F11 91.4(11)
F9 P14 F11 88.2(10)
F8 P14 F11 91.5(10)
F10 P14 F12 90.3(11)
F9 P14 F12 89.8(11)
F8 P14 F12 90.5(11)
F11 P14 F12 177.3(11)
F10 P14 F7 179.5(13)
F9 P14 F7 89.6(13)
F8 P14 F7 89.7(13)
F11 P14 F7 88.5(9)
F12 P14 F7 89.8(10)
F15 P15 F14 92.3(9)
F15 P15 F17 90.4(8)
F14 P15 F17 91.1(9)
F15 P15 F16 88.5(9)
F14 P15 F16 178.9(11)
F17 P15 F16 89.7(8)
F15 P15 F13 177.9(11)
F14 P15 F13 89.7(10)
F17 P15 F13 89.0(8)
F16 P15 F13 89.5(9)
F15 P15 F18 90.7(8)
F14 P15 F18 88.6(9)
F17 P15 F18 178.9(10)
F16 P15 F18 90.7(8)
F13 P15 F18 89.9(8)
F20 P16 F24 90.2(11)
F20 P16 F22 179.6(13)
F24 P16 F22 89.7(12)
F20 P16 F19 89.2(11)
F24 P16 F19 90.8(12)
F22 P16 F19 90.4(10)
F20 P16 F21 90.6(11)
F24 P16 F21 89.0(11)
F22 P16 F21 89.8(10)
F19 P16 F21 179.7(11)
F20 P16 F23 88.9(12)
F24 P16 F23 179.0(13)
F22 P16 F23 91.3(13)
F19 P16 F23 89.3(12)
F21 P16 F23 90.9(11)
F29 P17 F28 90.9(11)
F29 P17 F26 90.0(9)
F28 P17 F26 179.0(12)
F29 P17 F30 178.7(10)
F28 P17 F30 88.7(12)
F26 P17 F30 90.4(11)
F29 P17 F25 89.6(9)
F28 P17 F25 90.7(11)
F26 P17 F25 89.8(11)
F30 P17 F25 89.1(9)
F29 P17 F27 91.6(9)
F28 P17 F27 88.3(10)
F26 P17 F27 91.2(10)
F30 P17 F27 89.7(9)
F25 P17 F27 178.5(10)

loop_
_geom_bond_atom_site_label_1
_geom_bond_atom_site_label_2
_geom_bond_distance
Au1 P4 2.308(5)
Au1 P1 2.309(5)
Au1 Au2 2.9366(12)
Au2 P2 2.310(5)
Au2 P5 2.326(5)
Au2 Au3 2.9170(12)
Au3 P6 2.302(5)
Au3 P3 2.310(5)
Au3 Cl1 2.897(5)
Au4 P10 2.322(5)
Au4 P7 2.325(5)
Au4 Cl1 2.875(6)
Au4 Au5 2.9194(11)
Au5 P11 2.316(5)
Au5 P8 2.330(5)
Au5 Au6 2.9415(11)
Au6 P12 2.316(5)
Au6 P9 2.325(5)
P1 C1 1.81(2)
P1 C7 1.82(2)
P1 C13 1.84(2)
P2 C15 1.811(19)
P2 C21 1.820(19)
P2 C14 1.84(2)
P3 C29 1.83(2)
P3 C22 1.83(2)
P3 C23 1.83(2)
P4 C47 1.81(2)
P4 C41 1.82(2)
P4 C35 1.84(2)
P5 C49 1.80(2)
P5 C55 1.81(2)
P5 C48 1.82(2)
P6 C63 1.81(2)
P6 C57 1.85(2)
P6 C56 1.86(2)
P7 C75 1.78(2)
P7 C69 1.83(2)
P7 C81 1.86(2)
P8 C83 1.83(2)
P8 C82 1.83(2)
P8 C89 1.85(2)
P9 C97 1.79(2)
P9 C90 1.82(2)
P9 C91 1.83(2)
P10 C109 1.814(19)
P10 C115 1.82(2)
P10 C103 1.83(2)
P11 C117 1.81(2)
P11 C123 1.85(2)
P11 C116 1.85(2)
P12 C125 1.82(2)
P12 C131 1.83(2)
P12 C124 1.84(2)
C1 C2 1.41(3)
C1 C6 1.43(3)
C2 C3 1.40(3)
C2 H2 0.9500
C3 C4 1.41(3)
C3 H3 0.9500
C4 C5 1.36(3)
C4 H4 0.9500
C5 C6 1.34(3)
C5 H5 0.9500
C6 H6 0.9500
C7 C12 1.38(3)
C7 C8 1.40(3)
C8 C9 1.40(3)
C8 H8 0.9500
C9 C10 1.36(4)
C9 H9 0.9500
C10 C11 1.43(5)
C10 H10 0.9500
C11 C12 1.40(4)
C11 H11 0.9500
C12 H12 0.9500
C13 C14 1.53(3)
C13 H13A 0.9900
C13 H13B 0.9900
C14 H14A 0.9900
C14 H14B 0.9900
C15 C20 1.40(3)
C15 C16 1.41(2)
C16 C17 1.36(3)
C16 H16 0.9500
C17 C18 1.37(3)
C17 H17 0.9500
C18 C19 1.39(3)
C18 H18 0.9500
C19 C20 1.40(3)
C19 H19 0.9500
C20 H20 0.9500
C21 C22 1.58(3)
C21 H21A 0.9900
C21 H21B 0.9900
C22 H22A 0.9900
C22 H22B 0.9900
C23 C28 1.39(3)
C23 C24 1.42(3)
C24 C25 1.37(3)
C24 H24 0.9500
C25 C26 1.39(3)
C25 H25 0.9500
C26 C27 1.38(3)
C26 H26 0.9500
C27 C28 1.41(3)
C27 H27 0.9500
C28 H28 0.9500
C29 C30 1.36(3)
C29 C34 1.39(3)
C30 C31 1.43(4)
C30 H30 0.9500
C31 C32 1.39(4)
C31 H31 0.9500
C32 C33 1.37(3)
C32 H32 0.9500
C33 C34 1.42(3)
C33 H33 0.9500
C34 H34 0.9500
C35 C40 1.39(3)
C35 C36 1.41(3)
C36 C37 1.39(3)
C36 H36 0.9500
C37 C38 1.38(3)
C37 H37 0.9500
C38 C39 1.40(3)
C38 H38 0.9500
C39 C40 1.38(3)
C39 H39 0.9500
C40 H40 0.9500
C41 C46 1.36(3)
C41 C42 1.40(3)
C42 C43 1.37(3)
C42 H42 0.9500
C43 C44 1.36(3)
C43 H43 0.9500
C44 C45 1.40(3)
C44 H44 0.9500
C45 C46 1.40(3)
C45 H45 0.9500
C46 H46 0.9500
C47 C48 1.54(3)
C47 H47A 0.9900
C47 H47B 0.9900
C48 H48A 0.9900
C48 H48B 0.9900
C49 C50 1.39(3)
C49 C54 1.39(3)
C50 C51 1.43(3)
C50 H50 0.9500
C51 C52 1.38(3)
C51 H51 0.9500
C52 C53 1.40(3)
C52 H52 0.9500
C53 C54 1.40(3)
C53 H53 0.9500
C54 H54 0.9500
C55 C56 1.52(3)
C55 H55A 0.9900
C55 H55B 0.9900
C56 H56A 0.9900
C56 H56B 0.9900
C57 C62 1.38(3)
C57 C58 1.39(3)
C58 C59 1.38(3)
C58 H58 0.9500
C59 C60 1.39(3)
C59 H59 0.9500
C60 C61 1.42(3)
C60 H60 0.9500
C61 C62 1.39(3)
C61 H61 0.9500
C62 H62 0.9500
C63 C68 1.28(3)
C63 C64 1.43(3)
C64 C65 1.37(3)
C64 H64 0.9500
C65 C66 1.37(3)
C65 H65 0.9500
C66 C67 1.40(3)
C66 H66 0.9500
C67 C68 1.46(4)
C67 H67 0.9500
C68 H68 0.9500
C69 C74 1.35(3)
C69 C70 1.43(3)
C70 C71 1.38(3)
C70 H70 0.9500
C71 C72 1.40(3)
C71 H71 0.9500
C72 C73 1.36(3)
C72 H72 0.9500
C73 C74 1.42(3)
C73 H73 0.9500
C74 H74 0.9500
C75 C80 1.41(3)
C75 C76 1.41(3)
C76 C77 1.39(3)
C76 H76 0.9500
C77 C78 1.42(3)
C77 H77 0.9500
C78 C79 1.33(4)
C78 H78 0.9500
C79 C80 1.44(3)
C79 H79 0.9500
C80 H80 0.9500
C81 C82 1.54(3)
C81 H81A 0.9900
C81 H81B 0.9900
C82 H82A 0.9900
C82 H82B 0.9900
C83 C88 1.36(4)
C83 C84 1.39(3)
C84 C85 1.39(4)
C84 H84 0.9500
C85 C86 1.40(4)
C85 H85 0.9500
C86 C87 1.37(4)
C86 H86 0.9500
C87 C88 1.41(4)
C87 H87 0.9500
C88 H88 0.9500
C89 C90 1.51(3)
C89 H89A 0.9900
C89 H89B 0.9900
C90 H90A 0.9900
C90 H90B 0.9900
C91 C92 1.38(3)
C91 C96 1.39(3)
C92 C93 1.39(3)
C92 H92 0.9500
C93 C94 1.38(3)
C93 H93 0.9500
C94 C95 1.40(3)
C94 H94 0.9500
C95 C96 1.38(3)
C95 H95 0.9500
C96 H96 0.9500
C97 C98 1.40(3)
C97 C102 1.40(3)
C98 C99 1.37(3)
C98 H98 0.9500
C99 C100 1.41(3)
C99 H99 0.9500
C100 C101 1.40(3)
C100 H100 0.9500
C101 C102 1.39(3)
C101 H101 0.9500
C102 H102 0.9500
C103 C108 1.40(3)
C103 C104 1.42(3)
C104 C105 1.37(3)
C104 H104 0.9500
C105 C106 1.42(3)
C105 H105 0.9500
C106 C107 1.35(3)
C106 H106 0.9500
C107 C108 1.38(3)
C107 H107 0.9500
C108 H108 0.9500
C109 C110 1.39(3)
C109 C114 1.42(3)
C110 C111 1.40(3)
C110 H110 0.9500
C111 C112 1.35(3)
C111 H111 0.9500
C112 C113 1.42(3)
C112 H112 0.9500
C113 C114 1.40(3)
C113 H113 0.9500
C114 H114 0.9500
C115 C116 1.45(3)
C115 H11A 0.9900
C115 H11B 0.9900
C116 H11C 0.9900
C116 H11D 0.9900
C117 C122 1.37(3)
C117 C118 1.46(3)
C118 C119 1.39(3)
C118 H118 0.9500
C119 C120 1.34(3)
C119 H119 0.9500
C120 C121 1.34(3)
C120 H120 0.9500
C121 C122 1.43(3)
C121 H121 0.9500
C122 H122 0.9500
C123 C124 1.51(3)
C123 H12A 0.9900
C123 H12B 0.9900
C124 H12C 0.9900
C124 H12D 0.9900
C125 C126 1.39(4)
C125 C130 1.40(3)
C126 C127 1.39(4)
C126 H126 0.9500
C127 C128 1.38(4)
C127 H127 0.9500
C128 C129 1.39(4)
C128 H128 0.9500
C129 C130 1.40(3)
C129 H129 0.9500
C130 H130 0.9500
C131 C136 1.37(3)
C131 C132 1.39(3)
C132 C133 1.36(4)
C132 H132 0.9500
C133 C134 1.42(4)
C133 H133 0.9500
C134 C135 1.36(3)
C134 H134 0.9500
C135 C136 1.42(3)
C135 H135 0.9500
C136 H136 0.9500
P13 F5 1.56(2)
P13 F1 1.57(2)
P13 F4 1.58(2)
P13 F2 1.59(2)
P13 F3 1.61(2)
P13 F6 1.64(2)
P14 F10 1.57(2)
P14 F9 1.574(19)
P14 F8 1.576(17)
P14 F11 1.603(17)
P14 F12 1.607(16)
P14 F7 1.63(2)
P15 F15 1.585(16)
P15 F14 1.594(18)
P15 F17 1.611(14)
P15 F16 1.617(14)
P15 F13 1.618(17)
P15 F18 1.620(14)
P16 F20 1.551(17)
P16 F24 1.587(17)
P16 F22 1.598(17)
P16 F19 1.607(17)
P16 F21 1.617(17)
P16 F23 1.620(19)
P17 F29 1.579(15)
P17 F28 1.582(17)
P17 F26 1.592(17)
P17 F30 1.593(17)
P17 F25 1.596(17)
P17 F27 1.603(16)
O2 C201 1.44(3)
O3 C202 1.28(4)
O4 C203 1.36(4)
